data_4070961
loop_
_publ_author_name
'Sciarone, Timo J. J.'
'Nijhuis, Christian A.'
'Meetsma, Auke'
'Hessen, Bart'

_publ_section_title
;
 Neutral and Cationic Paramagnetic Amino-amidinate Iron(II) Complexes:19F
 NMR Evidence for Interactions with Weakly Coordinating Anions
;
_journal_issue 9
_journal_name_full Organometallics
_journal_page_first 2058
_journal_paper_doi 10.1021/om701155b
_journal_volume 27
_journal_year 2008
_chemical_compound_source 'by syntheses'
_chemical_formula_moiety 'C46 H64 Cl2 Fe2 N6'
_chemical_formula_sum 'C46 H64 Cl2 Fe2 N6'
_chemical_formula_weight 883.63
_chemical_name_systematic
;
 ?
;
_space_group_IT_number 14
_symmetry_cell_setting monoclinic
_symmetry_space_group_name_Hall '-P 2ybc'
_symmetry_space_group_name_H-M 'P 1 21/c 1'
_atom_sites_solution_hydrogens difmap
_atom_sites_solution_primary heavy
_atom_sites_solution_secondary direct
_cell_angle_alpha 90
_cell_angle_beta 116.03(1)
_cell_angle_gamma 90
_cell_formula_units_Z 2
_cell_length_a 14.889(2)
_cell_length_b 9.889(1)
_cell_length_c 16.661(1)
_cell_measurement_reflns_used 22
_cell_measurement_temperature 180
_cell_measurement_theta_max 20.11
_cell_measurement_theta_min 18.37
_cell_volume 2204.3(4)
_computing_cell_refinement 'SET4 (de Boer & Duisenberg, 1984)'
_computing_data_collection 'CAD4-UNIX software Version 5.1, 1994'
_computing_data_reduction 'HELENA (Spek, 1997)'
_computing_molecular_graphics
;
 PLUTO (Meetsma, 1999) 
 PLATON (Spek, 1994, 1996)
;
_computing_publication_material 'PLATON (Spek, 1990)'
_computing_structure_refinement 'SHELXL-97 (Sheldrick, 1997)'
_computing_structure_solution
;
 DIRDIF-99 (Beurskens et al., 1999)
;
_diffrn_ambient_temperature 180
_diffrn_measured_fraction_theta_full 0.999
_diffrn_measured_fraction_theta_max 0.999
_diffrn_measurement_device_type
;
     Enraf Nonius CAD-4F diffractometer
;
_diffrn_measurement_method \w/2\q
_diffrn_radiation_detector
;
     scintillation NaI crystal with photomultiplier
;
_diffrn_radiation_monochromator 'perpendicular mounted graphite'
_diffrn_radiation_source 'fine focus sealed Philips Mo tube '
_diffrn_radiation_type 'Mo K\a'
_diffrn_radiation_wavelength 0.71073
_diffrn_reflns_av_R_equivalents 0.0617
_diffrn_reflns_av_sigmaI/netI 0.0270
_diffrn_reflns_limit_h_max 17
_diffrn_reflns_limit_h_min -19
_diffrn_reflns_limit_k_max 12
_diffrn_reflns_limit_k_min 0
_diffrn_reflns_limit_l_max 21
_diffrn_reflns_limit_l_min 0
_diffrn_reflns_number 5266
_diffrn_reflns_reduction_process
;
 Intensity data were corrected for Lorentz and polarization  effects, scale
 variation, but not for absorption and reduced to F~o~^2^
;
_diffrn_reflns_theta_full 25.00
_diffrn_reflns_theta_max 26.99
_diffrn_reflns_theta_min 1.52
_diffrn_standards_decay_% 4.3
_diffrn_standards_interval_time 180
_diffrn_standards_number 3
_exptl_absorpt_coefficient_mu 0.82
_exptl_absorpt_correction_type none
_exptl_crystal_colour 'colorless transparent'
_exptl_crystal_density_diffrn 1.331
_exptl_crystal_description parallelepiped
_exptl_crystal_F_000 936
_exptl_crystal_size_max 0.51
_exptl_crystal_size_mid 0.25
_exptl_crystal_size_min 0.12
_refine_diff_density_max 0.859
_refine_diff_density_min -0.904
_refine_diff_density_rms 0.108
_refine_ls_extinction_method none
_refine_ls_goodness_of_fit_ref 1.040
_refine_ls_hydrogen_treatment refall
_refine_ls_matrix_type full
_refine_ls_number_parameters 381
_refine_ls_number_reflns 4792
_refine_ls_number_restraints 0
_refine_ls_restrained_S_all 1.040
_refine_ls_R_factor_all 0.0607
_refine_ls_R_factor_gt 0.0482
_refine_ls_shift/su_max 0.001
_refine_ls_shift/su_mean 0.000
_refine_ls_structure_factor_coef Fsqd
_refine_ls_weighting_details 'w=1/[\s^2^(Fo^2^)+(0.1087P)^2^+0.2692P] where P=(Fo^2^+2Fc^2^)/3'
_refine_ls_weighting_scheme calc
_refine_ls_wR_factor_gt 0.1340
_refine_ls_wR_factor_ref 0.1443
_reflns_number_gt 3956
_reflns_number_total 4802
_reflns_threshold_expression >2sigma(I)
_cod_data_source_file om701155b-file002.cif
_cod_data_source_block c23h32cl
_cod_depositor_comments
;
The following automatic conversions were performed:

'_symmetry_cell_setting' value 'Monoclinic' changed to 'monoclinic'
according to /home/saulius/struct/CIF-dictionaries/cif_core.dic
dictionary named 'cif_core.dic' version 2.4.1 from 2010-06-29.

Automatic conversion script
Id: cif_fix_values 1715 2011-07-08 13:25:40Z adriana 

The following automatic conversions were performed:

'_refine_ls_weighting_scheme' value 'calc
w=1/[\s^2^(Fo^2^)+(0.1087P)^2^+0.2692P] where P=(Fo^2^+2Fc^2^)/3' was
changed to 'calc'. New tag '_refine_ls_weighting_details' was
created. The value of the new tag was set to
'w=1/[\s^2^(Fo^2^)+(0.1087P)^2^+0.2692P] where P=(Fo^2^+2Fc^2^)/3'.

Automatic conversion script
Id: cif_fix_values 3143 2015-03-26 13:38:13Z robertas 
;
_cod_original_sg_symbol_H-M 'P 21/c'
_cod_database_code 4070961

loop_
_symmetry_equiv_pos_as_xyz
x,y,z
-x,1/2+y,1/2-z
-x,-y,-z
x,1/2-y,1/2+z

loop_
_atom_site_aniso_label
_atom_site_aniso_U_11
_atom_site_aniso_U_22
_atom_site_aniso_U_33
_atom_site_aniso_U_23
_atom_site_aniso_U_13
_atom_site_aniso_U_12
Fe 0.0156(2) 0.0139(2) 0.0177(2) 0.0004(1) 0.0087(2) 0.0011(1)
Cl 0.0365(4) 0.0192(3) 0.0250(3) 0.0060(2) 0.0152(3) 0.0041(3)
N1 0.0139(9) 0.0152(10) 0.0195(10) -0.0010(8) 0.0086(8) -0.0010(8)
N2 0.0189(10) 0.0134(9) 0.0155(10) 0.0008(8) 0.0078(8) 0.0013(8)
N3 0.0190(10) 0.0155(10) 0.0196(10) -0.0009(8) 0.0091(9) -0.0011(8)
C1 0.0164(11) 0.0183(12) 0.0171(11) -0.0028(9) 0.0071(10) 0.0028(9)
C2 0.0167(12) 0.0182(12) 0.0273(13) -0.0024(10) 0.0103(10) 0.0017(10)
C3 0.0197(13) 0.0258(14) 0.0356(16) -0.0062(12) 0.0093(12) -0.0036(11)
C4 0.0224(14) 0.0380(17) 0.0273(15) -0.0069(13) -0.0001(12) -0.0008(12)
C5 0.0250(14) 0.0368(16) 0.0201(13) 0.0044(12) 0.0033(11) 0.0066(12)
C6 0.0209(12) 0.0226(13) 0.0210(12) 0.0005(10) 0.0086(10) 0.0054(10)
C7 0.0222(14) 0.0219(13) 0.0315(14) 0.0020(11) 0.0112(12) -0.0009(11)
C8 0.0327(16) 0.0325(17) 0.0416(18) 0.0000(14) 0.0213(15) -0.0035(14)
C9 0.0304(16) 0.0228(14) 0.057(2) 0.0044(14) 0.0254(16) -0.0002(12)
C10 0.0287(14) 0.0242(14) 0.0236(13) 0.0074(11) 0.0131(12) 0.0035(11)
C11 0.051(2) 0.0271(17) 0.049(2) 0.0045(14) 0.0342(19) 0.0032(15)
C12 0.052(2) 0.042(2) 0.0367(18) 0.0103(15) 0.0293(17) 0.0051(17)
C13 0.0217(12) 0.0215(12) 0.0172(12) 0.0003(10) 0.0097(10) -0.0036(10)
C14 0.0206(12) 0.0231(13) 0.0153(12) -0.0012(10) 0.0079(10) -0.0009(10)
C15 0.0234(14) 0.0187(13) 0.0320(15) -0.0014(11) 0.0151(12) 0.0018(11)
C16 0.0264(14) 0.0186(12) 0.0291(14) -0.0037(11) 0.0134(12) -0.0031(11)
C17 0.0182(11) 0.0120(11) 0.0187(11) 0.0029(9) 0.0077(9) 0.0025(9)
C18 0.0162(11) 0.0208(12) 0.0192(12) -0.0044(10) 0.0082(10) -0.0024(10)
C19 0.0196(13) 0.0331(16) 0.0264(14) 0.0035(12) 0.0083(11) 0.0002(12)
C20 0.0291(15) 0.051(2) 0.0229(14) -0.0019(13) 0.0145(12) -0.0101(14)
C21 0.0221(14) 0.0467(19) 0.0356(16) -0.0161(14) 0.0193(13) -0.0061(13)
C22 0.0225(14) 0.0363(16) 0.0375(16) -0.0055(13) 0.0128(13) 0.0065(13)
C23 0.0203(12) 0.0272(14) 0.0276(14) -0.0006(11) 0.0119(11) 0.0032(11)

loop_
_atom_site_label
_atom_site_type_symbol
_atom_site_thermal_displace_type
_atom_site_fract_x
_atom_site_fract_y
_atom_site_fract_z
_atom_site_occupancy
_atom_site_U_iso_or_equiv
Fe Fe Uani 0.02521(2) 0.64384(3) 0.01136(2) 1.000 0.0152(1)
Cl Cl Uani -0.00081(5) 0.78407(7) -0.10499(4) 1.000 0.0263(2)
N1 N Uani 0.17267(15) 0.5756(2) 0.06085(14) 1.000 0.0157(6)
N2 N Uani -0.06581(16) 0.5390(2) 0.06064(14) 1.000 0.0158(6)
N3 N Uani 0.02476(16) 0.7837(2) 0.11079(14) 1.000 0.0178(6)
C1 C Uani 0.26820(18) 0.6052(3) 0.13289(17) 1.000 0.0174(7)
C2 C Uani 0.32788(19) 0.7155(3) 0.13102(18) 1.000 0.0205(7)
C3 C Uani 0.4167(2) 0.7413(3) 0.2076(2) 1.000 0.0281(8)
C4 C Uani 0.4470(2) 0.6625(3) 0.2829(2) 1.000 0.0332(9)
C5 C Uani 0.3880(2) 0.5555(3) 0.28439(19) 1.000 0.0297(8)
C6 C Uani 0.29801(19) 0.5254(3) 0.21074(18) 1.000 0.0217(7)
C7 C Uani 0.3032(2) 0.8060(3) 0.0510(2) 1.000 0.0254(8)
C8 C Uani 0.3835(3) 0.7893(3) 0.0158(3) 1.000 0.0338(10)
C9 C Uani 0.2982(3) 0.9567(3) 0.0713(3) 1.000 0.0345(10)
C10 C Uani 0.2351(2) 0.4082(3) 0.21587(19) 1.000 0.0249(8)
C11 C Uani 0.2680(3) 0.2725(3) 0.1943(3) 1.000 0.0379(11)
C12 C Uani 0.2314(3) 0.3980(4) 0.3054(3) 1.000 0.0400(11)
C13 C Uani -0.0378(2) 0.5788(3) 0.15373(17) 1.000 0.0197(7)
C14 C Uani 0.0425(2) 0.6879(3) 0.18386(17) 1.000 0.0197(7)
C15 C Uani -0.0699(2) 0.8572(3) 0.0836(2) 1.000 0.0236(8)
C16 C Uani 0.1063(2) 0.8823(3) 0.1388(2) 1.000 0.0243(8)
C17 C Uani 0.15954(18) 0.5065(2) -0.01107(17) 1.000 0.0164(6)
C18 C Uani 0.24135(18) 0.4869(3) -0.04045(17) 1.000 0.0186(7)
C19 C Uani 0.2372(2) 0.5550(3) -0.1143(2) 1.000 0.0270(8)
C20 C Uani 0.3102(2) 0.5354(4) -0.1437(2) 1.000 0.0332(10)
C21 C Uani 0.3872(2) 0.4464(4) -0.0994(2) 1.000 0.0324(10)
C22 C Uani 0.3933(2) 0.3794(3) -0.0248(2) 1.000 0.0322(9)
C23 C Uani 0.3204(2) 0.3993(3) 0.0052(2) 1.000 0.0245(8)
H3 H Uiso 0.456(3) 0.813(4) 0.208(3) 1.000 0.037(10)
H4 H Uiso 0.504(3) 0.680(4) 0.332(3) 1.000 0.051(12)
H5 H Uiso 0.415(3) 0.502(4) 0.337(3) 1.000 0.036(10)
H7 H Uiso 0.241(3) 0.781(3) 0.008(2) 1.000 0.023(8)
H8 H Uiso 0.442(4) 0.831(4) 0.059(3) 1.000 0.051(12)
H8' H Uiso 0.362(4) 0.845(5) -0.038(4) 1.000 0.066(14)
H8" H Uiso 0.401(3) 0.692(4) 0.005(2) 1.000 0.029(9)
H9 H Uiso 0.239(4) 0.977(5) 0.089(3) 1.000 0.068(14)
H9' H Uiso 0.298(3) 1.010(5) 0.023(3) 1.000 0.052(12)
H9" H Uiso 0.362(3) 0.988(4) 0.111(3) 1.000 0.037(10)
H10 H Uiso 0.169(3) 0.426(4) 0.171(2) 1.000 0.030(9)
H11 H Uiso 0.257(3) 0.271(4) 0.141(3) 1.000 0.032(10)
H11' H Uiso 0.222(3) 0.199(4) 0.204(3) 1.000 0.050(11)
H11" H Uiso 0.340(4) 0.260(5) 0.233(3) 1.000 0.056(13)
H12 H Uiso 0.291(3) 0.373(4) 0.355(3) 1.000 0.036(10)
H12' H Uiso 0.182(3) 0.330(4) 0.301(3) 1.000 0.042(11)
H12" H Uiso 0.205(4) 0.489(5) 0.316(3) 1.000 0.073(16)
H13 H Uiso -0.015(2) 0.504(3) 0.193(2) 1.000 0.022(8)
H13' H Uiso -0.094(3) 0.612(3) 0.158(2) 1.000 0.025(8)
H14 H Uiso 0.042(2) 0.732(3) 0.234(2) 1.000 0.011(7)
H14' H Uiso 0.110(3) 0.651(3) 0.201(2) 1.000 0.025(8)
H15 H Uiso -0.076(3) 0.908(4) 0.131(3) 1.000 0.034(9)
H15' H Uiso -0.119(3) 0.804(4) 0.068(2) 1.000 0.028(9)
H15" H Uiso -0.084(3) 0.917(4) 0.035(2) 1.000 0.035(9)
H16 H Uiso 0.105(2) 0.944(3) 0.190(2) 1.000 0.022(8)
H16' H Uiso 0.093(3) 0.940(4) 0.087(2) 1.000 0.029(9)
H16" H Uiso 0.169(2) 0.831(3) 0.158(2) 1.000 0.018(7)
H19 H Uiso 0.191(3) 0.609(4) -0.141(2) 1.000 0.030(9)
H20 H Uiso 0.308(3) 0.580(4) -0.192(3) 1.000 0.039(10)
H21 H Uiso 0.435(3) 0.440(4) -0.118(3) 1.000 0.043(10)
H22 H Uiso 0.449(3) 0.322(4) 0.006(2) 1.000 0.030(9)
H23 H Uiso 0.326(2) 0.350(3) 0.055(2) 1.000 0.021(8)

loop_
_atom_type_symbol
_atom_type_description
_atom_type_scat_dispersion_real
_atom_type_scat_dispersion_imag
_atom_type_scat_source
N N 0.0061 0.0033 'International Tables Vol C Tables 4.2.6.8 and 6.1.1.4'
Fe Fe 0.3463 0.8444 'International Tables Vol C Tables 4.2.6.8 and 6.1.1.4'
Cl Cl 0.1484 0.1585 'International Tables Vol C Tables 4.2.6.8 and 6.1.1.4'
H H 0.0000 0.0000 'International Tables Vol C Tables 4.2.6.8 and 6.1.1.4'
C C 0.0033 0.0016 'International Tables Vol C Tables 4.2.6.8 and 6.1.1.4'

loop_
_geom_angle_atom_site_label_1
_geom_angle_atom_site_label_2
_geom_angle_atom_site_label_3
_geom_angle
_geom_angle_site_symmetry_1
_geom_angle_site_symmetry_3
_geom_angle_publ_flag
Cl Fe N1 106.84(6) . . yes
Cl Fe N2 136.40(7) . . yes
Cl Fe N3 101.92(6) . . yes
Cl Fe N2 91.12(5) . 3_565 yes
N1 Fe N2 115.19(9) . . yes
N1 Fe N3 105.10(9) . . yes
N1 Fe N2 60.02(8) . 3_565 yes
N2 Fe N3 78.46(8) . . yes
N2 Fe N2 99.71(8) . 3_565 yes
N2 Fe N3 162.94(8) 3_565 . yes
Fe N1 C1 138.57(18) . . yes
Fe N1 C17 95.61(17) . . yes
C1 N1 C17 124.4(2) . . yes
Fe N2 C13 109.94(17) . . yes
Fe N2 Fe 80.29(8) . 3_565 yes
Fe N2 C17 125.93(17) . 3_565 yes
Fe N2 C13 135.57(17) 3_565 . yes
C13 N2 C17 118.2(2) . 3_565 yes
Fe N2 C17 82.06(14) 3_565 3_565 yes
Fe N3 C14 99.34(15) . . yes
Fe N3 C15 113.93(17) . . yes
Fe N3 C16 112.92(19) . . yes
C14 N3 C15 111.9(2) . . yes
C14 N3 C16 110.0(2) . . yes
C15 N3 C16 108.5(2) . . yes
N1 C1 C2 122.8(2) . . yes
N1 C1 C6 116.8(3) . . yes
C2 C1 C6 120.2(3) . . no
C1 C2 C3 118.1(3) . . no
C1 C2 C7 124.3(3) . . no
C3 C2 C7 117.6(3) . . no
C2 C3 C4 121.9(3) . . no
C3 C4 C5 119.6(3) . . no
C4 C5 C6 121.3(3) . . no
C1 C6 C5 118.8(3) . . no
C1 C6 C10 121.7(3) . . no
C5 C6 C10 119.5(3) . . no
C2 C7 C8 109.9(3) . . no
C2 C7 C9 113.4(3) . . no
C8 C7 C9 107.8(3) . . no
C6 C10 C11 112.9(3) . . no
C6 C10 C12 113.3(3) . . no
C11 C10 C12 109.1(3) . . no
N2 C13 C14 110.8(2) . . yes
N3 C14 C13 110.7(2) . . yes
N1 C17 C18 122.8(2) . . yes
N1 C17 N2 115.5(3) . 3_565 yes
N2 C17 C18 121.5(2) 3_565 . yes
C17 C18 C19 119.9(3) . . no
C17 C18 C23 120.8(2) . . no
C19 C18 C23 119.2(3) . . no
C18 C19 C20 120.7(3) . . no
C19 C20 C21 119.8(3) . . no
C20 C21 C22 120.1(3) . . no
C21 C22 C23 120.2(3) . . no
C18 C23 C22 119.9(3) . . no
C2 C3 H3 119(3) . . no
C4 C3 H3 119(3) . . no
C3 C4 H4 121(3) . . no
C5 C4 H4 119(3) . . no
C4 C5 H5 115(3) . . no
C6 C5 H5 123(3) . . no
C2 C7 H7 107(2) . . no
C8 C7 H7 111(3) . . no
C9 C7 H7 108(2) . . no
C7 C8 H8 106(3) . . no
C7 C8 H8' 107(4) . . no
C7 C8 H8" 117(3) . . no
H8 C8 H8' 106(4) . . no
H8 C8 H8" 109(4) . . no
H8' C8 H8" 112(4) . . no
C7 C9 H9 112(3) . . no
C7 C9 H9' 109(3) . . no
C7 C9 H9" 110(3) . . no
H9 C9 H9' 115(4) . . no
H9 C9 H9" 117(4) . . no
H9' C9 H9" 92(4) . . no
C6 C10 H10 105(2) . . no
C11 C10 H10 108(2) . . no
C12 C10 H10 108(2) . . no
C10 C11 H11 110(3) . . no
C10 C11 H11' 106(2) . . no
C10 C11 H11" 109(3) . . no
H11 C11 H11' 108(4) . . no
H11 C11 H11" 110(5) . . no
H11' C11 H11" 114(4) . . no
C10 C12 H12 117(3) . . no
C10 C12 H12' 109(3) . . no
C10 C12 H12" 107(3) . . no
H12 C12 H12' 106(4) . . no
H12 C12 H12" 111(4) . . no
H12' C12 H12" 106(4) . . no
N2 C13 H13 111.7(18) . . no
N2 C13 H13' 109.1(19) . . no
C14 C13 H13 109.5(19) . . no
C14 C13 H13' 109(2) . . no
H13 C13 H13' 107(3) . . no
N3 C14 H14 111.5(18) . . no
N3 C14 H14' 106(2) . . no
C13 C14 H14 108(2) . . no
C13 C14 H14' 112.7(19) . . no
H14 C14 H14' 108(3) . . no
N3 C15 H15 115(3) . . no
N3 C15 H15' 112(3) . . no
N3 C15 H15" 113(3) . . no
H15 C15 H15' 101(4) . . no
H15 C15 H15" 108(3) . . no
H15' C15 H15" 107(3) . . no
N3 C16 H16 109.6(18) . . no
N3 C16 H16' 107(2) . . no
N3 C16 H16" 107.2(18) . . no
H16 C16 H16' 108(3) . . no
H16 C16 H16" 113(2) . . no
H16' C16 H16" 113(3) . . no
C18 C19 H19 120(3) . . no
C20 C19 H19 120(3) . . no
C19 C20 H20 121(3) . . no
C21 C20 H20 119(3) . . no
C20 C21 H21 118(3) . . no
C22 C21 H21 122(3) . . no
C21 C22 H22 118(2) . . no
C23 C22 H22 122(2) . . no
C18 C23 H23 122(2) . . no
C22 C23 H23 118(2) . . no

loop_
_geom_bond_atom_site_label_1
_geom_bond_atom_site_label_2
_geom_bond_distance
_geom_bond_site_symmetry_2
_geom_bond_publ_flag
Fe Cl 2.2742(8) . yes
Fe N1 2.090(2) . yes
Fe N2 2.136(2) . yes
Fe N3 2.160(2) . yes
Fe N2 2.390(2) 3_565 yes
N1 C1 1.432(4) . yes
N1 C17 1.317(3) . yes
N2 C13 1.472(3) . yes
N2 C17 1.349(4) 3_565 yes
N3 C14 1.472(3) . yes
N3 C15 1.470(4) . yes
N3 C16 1.465(4) . yes
C1 C2 1.416(4) . no
C1 C6 1.413(4) . no
C2 C3 1.400(4) . no
C2 C7 1.511(4) . no
C3 C4 1.374(4) . no
C4 C5 1.382(4) . no
C5 C6 1.395(4) . no
C6 C10 1.516(4) . no
C7 C8 1.554(6) . no
C7 C9 1.537(4) . no
C10 C11 1.525(5) . no
C10 C12 1.520(5) . no
C13 C14 1.523(4) . no
C17 C18 1.511(4) . no
C18 C19 1.380(4) . no
C18 C23 1.389(4) . no
C19 C20 1.388(5) . no
C20 C21 1.375(5) . no
C21 C22 1.376(4) . no
C22 C23 1.394(5) . no
C3 H3 0.92(4) . no
C4 H4 0.90(5) . no
C5 H5 0.95(4) . no
C7 H7 0.92(4) . no
C8 H8 0.95(5) . no
C8 H8' 0.98(6) . no
C8 H8" 1.03(4) . no
C9 H9 1.06(6) . no
C9 H9' 0.96(5) . no
C9 H9" 0.94(5) . no
C10 H10 0.96(4) . no
C11 H11 0.83(5) . no
C11 H11' 1.06(5) . no
C11 H11" 0.99(6) . no
C12 H12 0.94(5) . no
C12 H12' 0.98(5) . no
C12 H12" 1.03(5) . no
C13 H13 0.95(3) . no
C13 H13' 0.93(5) . no
C14 H14 0.95(3) . no
C14 H14' 0.99(4) . no
C15 H15 0.97(4) . no
C15 H15' 0.84(4) . no
C15 H15" 0.95(3) . no
C16 H16 1.06(3) . no
C16 H16' 0.98(3) . no
C16 H16" 0.98(3) . no
C19 H19 0.83(4) . no
C20 H20 0.91(4) . no
C21 H21 0.89(5) . no
C22 H22 0.95(4) . no
C23 H23 0.93(3) . no

loop_
_geom_contact_atom_site_label_1
_geom_contact_atom_site_label_2
_geom_contact_distance
_geom_contact_site_symmetry_2
_geom_contact_publ_flag
Fe H7 3.51(4) . no
Fe H10 3.36(4) . no
Fe H10 3.22(4) 3_565 no
Cl C11 3.627(5) 3_565 no
Cl C16 3.591(3) 3_575 no
Cl H10 3.06(4) 3_565 no
Cl H11' 2.97(5) 3_565 no
Cl H16 3.12(3) 3_575 no
Cl H16' 3.13(4) 3_575 no
Cl H14 3.02(3) 4_564 no
N1 H7 2.59(4) . no
N1 H10 2.38(4) . no
N2 H15' 2.76(4) . no
C1 C23 3.275(4) . no
C2 C18 3.421(4) . no
C7 C17 3.532(4) . no
C7 C18 3.449(4) . no
C7 C19 3.512(4) . no
C8 C20 3.466(5) . no
C8 C19 3.266(5) . no
C8 C18 3.544(5) . no
C9 C16 3.576(6) . no
C10 C17 3.574(4) . no
C11 Cl 3.627(5) 3_565 no
C13 C19 3.047(5) 3_565 no
C16 C9 3.576(6) . no
C16 Cl 3.591(3) 3_575 no
C17 C10 3.574(4) . no
C17 C7 3.532(4) . no
C18 C2 3.421(4) . no
C18 C8 3.544(5) . no
C18 C7 3.449(4) . no
C19 C13 3.047(5) 3_565 no
C19 C7 3.512(4) . no
C19 C8 3.266(5) . no
C20 C8 3.466(5) . no
C21 C22 3.463(5) 3_665 no
C22 C21 3.463(5) 3_665 no
C23 C1 3.275(4) . no
C1 H16" 2.81(3) . no
C1 H14' 3.06(5) . no
C2 H16" 2.83(3) . no
C3 H8 2.81(5) . no
C3 H9" 2.84(4) . no
C5 H12" 3.06(6) . no
C5 H12 2.87(5) . no
C5 H11" 3.04(5) . no
C6 H14' 3.00(4) . no
C8 H22 2.89(5) 3_665 no
C8 H3 2.91(5) . no
C9 H3 2.83(5) . no
C10 H14' 2.98(4) . no
C11 H23 2.91(3) . no
C12 H5 2.75(5) . no
C12 H15 2.94(5) 2_545 no
C13 H19 2.88(4) 3_565 no
C13 H15' 2.64(4) . no
C15 H12' 3.06(5) 2_555 no
C15 H13' 2.82(3) . no
C16 H9 2.63(6) . no
C17 H7 2.93(3) . no
C17 H10 3.08(3) . no
C18 H8" 2.96(4) . no
C18 H13' 2.42(4) 3_565 no
C18 H7 3.02(3) . no
C19 H8" 2.73(4) . no
C19 H13' 2.54(4) 3_565 no
C19 H13 3.03(3) 3_565 no
C19 H7 3.01(3) . no
C19 H16 2.98(3) 4_564 no
C20 H8" 2.72(3) . no
C21 H8" 2.94(4) . no
C22 H8" 3.02(5) 3_665 no
C23 H11 3.08(5) . no
H3 C8 2.91(5) . no
H3 C9 2.83(5) . no
H3 H8 2.40(7) . no
H3 H9" 2.36(6) . no
H5 C12 2.75(5) . no
H5 H12 2.37(7) . no
H7 Fe 3.51(4) . no
H7 N1 2.59(4) . no
H7 C17 2.93(3) . no
H7 C18 3.02(3) . no
H7 C19 3.01(3) . no
H8 C3 2.81(5) . no
H8 H3 2.40(7) . no
H8 H9" 2.34(7) . no
H8' H9' 2.34(8) . no
H8" C18 2.96(4) . no
H8" C19 2.73(4) . no
H8" C20 2.72(3) . no
H8" C21 2.94(4) . no
H8" C22 3.02(5) 3_665 no
H8" H22 2.32(7) 3_665 no
H9 C16 2.63(6) . no
H9 H16' 2.19(8) . no
H9 H16" 2.35(6) . no
H9 H15" 2.55(6) 3_575 no
H9' H8' 2.34(8) . no
H9" C3 2.84(4) . no
H9" H3 2.36(6) . no
H9" H8 2.34(7) . no
H10 Fe 3.36(4) . no
H10 N1 2.38(4) . no
H10 C17 3.08(3) . no
H10 H14' 2.52(5) . no
H10 Fe 3.22(4) 3_565 no
H10 Cl 3.06(4) 3_565 no
H11 C23 3.08(5) . no
H11 H23 2.24(6) . no
H11' H12' 2.34(6) . no
H11' Cl 2.97(5) 3_565 no
H11" C5 3.04(5) . no
H12 C5 2.87(5) . no
H12 H5 2.37(7) . no
H12' H11' 2.34(6) . no
H12' C15 3.06(5) 2_545 no
H12' H15 2.44(7) 2_545 no
H12" C5 3.06(6) . no
H12" H14' 2.42(6) . no
H12" H15 2.57(8) 2_545 no
H13 C19 3.03(3) 3_565 no
H13' C15 2.82(3) . no
H13' H15' 2.35(5) . no
H13' C18 2.42(4) 3_565 no
H13' C19 2.54(4) 3_565 no
H13' H19 2.57(5) 3_565 no
H14 H15 2.53(5) . no
H14 H16 2.53(4) . no
H14 Cl 3.02(3) 4_565 no
H14' C1 3.06(5) . no
H14' C6 3.00(4) . no
H14' C10 2.98(4) . no
H14' H10 2.52(5) . no
H14' H12" 2.42(6) . no
H14' H16" 2.24(5) . no
H15 H14 2.53(5) . no
H15 H16 2.46(6) . no
H15 C12 2.94(5) 2_555 no
H15 H12' 2.44(7) 2_555 no
H15 H12" 2.57(8) 2_555 no
H15' N2 2.76(4) . no
H15' C13 2.64(4) . no
H15' H13' 2.35(5) . no
H15" H16' 2.40(6) . no
H15" H9 2.55(6) 3_575 no
H15" H16' 2.43(5) 3_575 no
H16 H14 2.53(4) . no
H16 H15 2.46(6) . no
H16 Cl 3.12(3) 3_575 no
H16 C19 2.98(3) 4_565 no
H16 H19 2.58(4) 4_565 no
H16' H9 2.19(8) . no
H16' H15" 2.40(6) . no
H16' Cl 3.13(4) 3_575 no
H16' H15" 2.43(5) 3_575 no
H16" C1 2.81(3) . no
H16" C2 2.83(3) . no
H16" H9 2.35(6) . no
H16" H14' 2.24(5) . no
H19 C13 2.88(4) 3_565 no
H19 H13' 2.57(5) 3_565 no
H19 H16 2.58(4) 4_564 no
H22 C8 2.89(5) 3_665 no
H22 H8" 2.32(7) 3_665 no
H23 C11 2.91(3) . no
H23 H11 2.24(6) . no

loop_
_geom_hbond_atom_site_label_D
_geom_hbond_atom_site_label_H
_geom_hbond_atom_site_label_A
_geom_hbond_distance_DH
_geom_hbond_distance_HA
_geom_hbond_distance_DA
_geom_hbond_angle_DHA
_geom_hbond_publ_flag
C7 H7 N1 0.92(4) 2.59(4) 3.046(4) 111(2) yes
C10 H10 N1 0.96(4) 2.38(4) 2.858(4) 111(3) yes

loop_
_geom_torsion_atom_site_label_1
_geom_torsion_atom_site_label_2
_geom_torsion_atom_site_label_3
_geom_torsion_atom_site_label_4
_geom_torsion
_geom_torsion_site_symmetry_1
_geom_torsion_site_symmetry_3
_geom_torsion_site_symmetry_4
_geom_torsion_publ_flag
Cl Fe N1 C1 99.8(3) . . . no
Cl Fe N1 C17 -65.89(15) . . . no
N2 Fe N1 C1 -92.1(3) . . . no
N2 Fe N1 C17 102.20(15) . . . no
N3 Fe N1 C1 -8.0(3) . . . no
N3 Fe N1 C17 -173.66(14) . . . no
N2 Fe N1 C1 -178.9(3) 3_565 . . no
N2 Fe N1 C17 15.42(13) 3_565 . . no
Cl Fe N2 C13 -122.85(16) . . . no
Cl Fe N2 Fe 102.02(7) . . 3_565 no
Cl Fe N2 C17 29.3(2) . . 3_565 no
N1 Fe N2 C13 73.80(19) . . . no
N1 Fe N2 Fe -61.33(9) . . 3_565 no
N1 Fe N2 C17 -134.05(19) . . 3_565 no
N3 Fe N2 C13 -27.61(17) . . . no
N3 Fe N2 Fe -162.74(8) . . 3_565 no
N3 Fe N2 C17 124.5(2) . . 3_565 no
N2 Fe N2 C13 135.13(17) 3_565 . . no
N2 Fe N2 Fe -0.02(7) 3_565 . 3_565 no
N2 Fe N2 C17 -72.7(2) 3_565 . 3_565 no
Cl Fe N3 C14 -179.60(16) . . . no
Cl Fe N3 C15 61.28(19) . . . no
Cl Fe N3 C16 -63.12(18) . . . no
N1 Fe N3 C14 -68.28(18) . . . no
N1 Fe N3 C15 172.61(18) . . . no
N1 Fe N3 C16 48.21(19) . . . no
N2 Fe N3 C14 44.97(17) . . . no
N2 Fe N3 C15 -74.14(19) . . . no
N2 Fe N3 C16 161.46(19) . . . no
Cl Fe N2 C17 93.74(13) . 3_565 . no
Cl Fe N2 Fe -137.58(6) . 3_565 3_565 no
Cl Fe N2 C13 -28.9(3) . 3_565 3_565 no
N1 Fe N2 C17 -15.12(13) . 3_565 . no
N1 Fe N2 Fe 113.56(10) . 3_565 3_565 no
N1 Fe N2 C13 -137.8(3) . 3_565 3_565 no
N2 Fe N2 C17 -128.68(14) . 3_565 . no
N2 Fe N2 Fe 0.00(9) . 3_565 3_565 no
N2 Fe N2 C13 108.6(3) . 3_565 3_565 no
Fe N1 C1 C2 -79.4(4) . . . no
Fe N1 C1 C6 95.5(3) . . . no
C17 N1 C1 C2 83.2(3) . . . no
C17 N1 C1 C6 -101.9(3) . . . no
Fe N1 C17 C18 149.0(2) . . . no
Fe N1 C17 N2 -26.9(2) . . 3_565 no
C1 N1 C17 C18 -19.5(4) . . . no
C1 N1 C17 N2 164.6(2) . . 3_565 no
Fe N2 C13 C14 3.4(3) . . . no
Fe N2 C13 C14 99.9(3) 3_565 . . no
C17 N2 C13 C14 -151.2(2) 3_565 . . no
Fe N2 C17 N1 48.5(3) . 3_565 3_565 no
Fe N2 C17 C18 -135.6(2) . 3_565 3_565 no
C13 N2 C17 N1 -161.4(2) . 3_565 3_565 no
C13 N2 C17 C18 14.5(3) . 3_565 3_565 no
Fe N3 C14 C13 -57.4(2) . . . no
C15 N3 C14 C13 63.2(3) . . . no
C16 N3 C14 C13 -176.1(2) . . . no
C6 C1 C2 C7 179.4(3) . . . no
C6 C1 C2 C3 0.7(4) . . . no
N1 C1 C2 C3 175.4(3) . . . no
N1 C1 C2 C7 -5.9(5) . . . no
C2 C1 C6 C5 -1.5(4) . . . no
N1 C1 C6 C5 -176.5(3) . . . no
N1 C1 C6 C10 3.8(4) . . . no
C2 C1 C6 C10 178.8(3) . . . no
C1 C2 C7 C8 -115.0(3) . . . no
C1 C2 C3 C4 0.5(5) . . . no
C7 C2 C3 C4 -178.2(3) . . . no
C3 C2 C7 C9 -57.0(4) . . . no
C1 C2 C7 C9 124.3(4) . . . no
C3 C2 C7 C8 63.7(4) . . . no
C2 C3 C4 C5 -1.0(5) . . . no
C3 C4 C5 C6 0.1(5) . . . no
C4 C5 C6 C10 -179.2(3) . . . no
C4 C5 C6 C1 1.1(5) . . . no
C1 C6 C10 C11 95.5(4) . . . no
C5 C6 C10 C12 40.4(4) . . . no
C1 C6 C10 C12 -139.9(3) . . . no
C5 C6 C10 C11 -84.2(4) . . . no
N2 C13 C14 N3 37.9(3) . . . no
N2 C17 C18 C19 68.3(3) 3_565 . . no
N1 C17 C18 C19 -107.4(3) . . . no
N1 C17 C18 C23 73.6(3) . . . no
N2 C17 C18 C23 -110.8(3) 3_565 . . no
C23 C18 C19 C20 0.8(4) . . . no
C17 C18 C19 C20 -178.2(3) . . . no
C17 C18 C23 C22 177.9(3) . . . no
C19 C18 C23 C22 -1.1(4) . . . no
C18 C19 C20 C21 0.5(5) . . . no
C19 C20 C21 C22 -1.6(5) . . . no
C20 C21 C22 C23 1.3(5) . . . no
C21 C22 C23 C18 0.1(5) . . . no
